data_7022350
loop_
_publ_author_name
'Shishilov, Oleg N.'
'Akhmadullina, Nailya S.'
'Rezinkova, Yaroslavna N.'
'Podobedov, Roman E.'
'Churakov, Andrei V.'
'Efimenko, Inessa A.'

_publ_section_title
;
 Reactivity of polynuclear palladium carboxylate complexes towards
 acetonitrile: synthesis and X-ray study of
 Pd2(C6H4-o-C(=NH)CH3)2(CH3CO2)2 and
 Pd5(CH3C(=N)OC(=N)CH3)(NO)(NO2)x(RCO2)7-x.
;
_journal_issue 10
_journal_name_full 'Dalton transactions (Cambridge, England : 2003)'
_journal_page_first 3712
_journal_page_last 3720
_journal_paper_doi 10.1039/c2dt32407e
_journal_volume 42
_journal_year 2013
_chemical_formula_moiety 'C12 H18 N2 O14 Pd4, C7 H8'
_chemical_formula_sum 'C19 H26 N2 O14 Pd4'
_chemical_formula_weight 932.02
_chemical_name_systematic
;
?
;
_space_group_IT_number 13
_symmetry_cell_setting monoclinic
_symmetry_space_group_name_Hall '-P 2yc'
_symmetry_space_group_name_H-M 'P 1 2/c 1'
_atom_sites_solution_hydrogens geom
_atom_sites_solution_primary direct
_atom_sites_solution_secondary difmap
_audit_creation_method SHELXL-97
_cell_angle_alpha 90.00
_cell_angle_beta 101.170(4)
_cell_angle_gamma 90.00
_cell_formula_units_Z 2
_cell_length_a 11.788(3)
_cell_length_b 8.531(2)
_cell_length_c 13.945(4)
_cell_measurement_reflns_used 2042
_cell_measurement_temperature 150(2)
_cell_measurement_theta_max 25.427
_cell_measurement_theta_min 2.814
_cell_volume 1375.8(6)
_computing_cell_refinement 'SAINT (Bruker, 2008)'
_computing_data_collection 'APEX2 (Bruker, 2008)'
_computing_data_reduction SAINT
_computing_molecular_graphics SHELXTL
_computing_publication_material SHELXTL
_computing_structure_refinement SHELXTL
_computing_structure_solution 'SHELXTL (Sheldrick, 2008)'
_diffrn_ambient_temperature 150(2)
_diffrn_measured_fraction_theta_full 0.989
_diffrn_measured_fraction_theta_max 0.989
_diffrn_measurement_device_type 'Bruker SMART APEX II'
_diffrn_measurement_method \w
_diffrn_radiation_monochromator graphite
_diffrn_radiation_source 'fine-focus sealed tube'
_diffrn_radiation_type MoK\a
_diffrn_radiation_wavelength 0.71073
_diffrn_reflns_av_R_equivalents 0.0580
_diffrn_reflns_av_sigmaI/netI 0.0610
_diffrn_reflns_limit_h_max 14
_diffrn_reflns_limit_h_min -14
_diffrn_reflns_limit_k_max 9
_diffrn_reflns_limit_k_min -10
_diffrn_reflns_limit_l_max 17
_diffrn_reflns_limit_l_min -17
_diffrn_reflns_number 8630
_diffrn_reflns_theta_full 26.00
_diffrn_reflns_theta_max 26.00
_diffrn_reflns_theta_min 1.76
_diffrn_standards_decay_% 0
_diffrn_standards_interval_time 0
_diffrn_standards_number 0
_exptl_absorpt_coefficient_mu 2.641
_exptl_absorpt_correction_T_max 0.9491
_exptl_absorpt_correction_T_min 0.8576
_exptl_absorpt_correction_type multi-scan
_exptl_absorpt_process_details 'SADABS (Bruker, 2004)'
_exptl_crystal_colour dark-orange
_exptl_crystal_density_diffrn 2.250
_exptl_crystal_density_method 'not measured'
_exptl_crystal_description block
_exptl_crystal_F_000 900
_exptl_crystal_size_max 0.06
_exptl_crystal_size_mid 0.05
_exptl_crystal_size_min 0.02
_refine_diff_density_max 1.479
_refine_diff_density_min -1.154
_refine_diff_density_rms 0.187
_refine_ls_extinction_method none
_refine_ls_goodness_of_fit_ref 1.037
_refine_ls_hydrogen_treatment constr
_refine_ls_matrix_type full
_refine_ls_number_parameters 164
_refine_ls_number_reflns 2677
_refine_ls_number_restraints 1
_refine_ls_restrained_S_all 1.037
_refine_ls_R_factor_all 0.0819
_refine_ls_R_factor_gt 0.0564
_refine_ls_shift/su_max 0.000
_refine_ls_shift/su_mean 0.000
_refine_ls_structure_factor_coef Fsqd
_refine_ls_weighting_details 'calc w=1/[\s^2^(Fo^2^)+(0.0639P)^2^+9.7251P] where P=(Fo^2^+2Fc^2^)/3'
_refine_ls_weighting_scheme calc
_refine_ls_wR_factor_gt 0.1378
_refine_ls_wR_factor_ref 0.1477
_reflns_number_gt 1949
_reflns_number_total 2677
_reflns_threshold_expression I>2\s(I)
_cod_data_source_file c2dt32407e.txt
_cod_data_source_block a1
_cod_original_cell_volume 1375.9(6)
_cod_original_sg_symbol_H-M 'P 2/c'
_cod_database_code 7022350

loop_
_symmetry_equiv_pos_as_xyz
'x, y, z'
'-x, y, -z+1/2'
'-x, -y, -z'
'x, -y, z-1/2'

loop_
_atom_site_label
_atom_site_type_symbol
_atom_site_fract_x
_atom_site_fract_y
_atom_site_fract_z
_atom_site_U_iso_or_equiv
_atom_site_adp_type
_atom_site_occupancy
_atom_site_symmetry_multiplicity
_atom_site_calc_flag
_atom_site_refinement_flags
_atom_site_disorder_assembly
_atom_site_disorder_group
Pd1 Pd 0.04966(6) 0.07694(8) 0.61142(5) 0.0361(2) Uani 1 1 d . . .
Pd2 Pd 0.19521(6) 0.09190(8) 0.80555(5) 0.0346(2) Uani 1 1 d . . .
N1 N 0.0955(7) 0.1755(8) 0.8863(5) 0.0354(17) Uani 1 1 d . . .
O1 O 0.1251(7) 0.2863(7) 0.9352(5) 0.0517(19) Uani 1 1 d . . .
O11 O 0.1868(6) -0.1297(7) 0.8527(5) 0.0435(16) Uani 1 1 d . . .
O12 O 0.0082(6) -0.1449(7) 0.8814(5) 0.0436(16) Uani 1 1 d . . .
C11 C 0.1023(9) -0.2007(11) 0.8705(7) 0.040(2) Uani 1 1 d . . .
C12 C 0.1131(10) -0.3770(11) 0.8823(8) 0.050(3) Uani 1 1 d . . .
H12A H 0.1928 -0.4041 0.9123 0.075 Uiso 1 1 calc R . .
H12B H 0.0926 -0.4271 0.8180 0.075 Uiso 1 1 calc R . .
H12C H 0.0607 -0.4138 0.9242 0.075 Uiso 1 1 calc R . .
O21 O 0.1988(7) -0.0274(10) 0.5874(6) 0.061(2) Uani 1 1 d . . .
O22 O 0.3158(6) 0.0076(9) 0.7310(6) 0.0554(19) Uani 1 1 d . . .
C21 C 0.2942(10) -0.0377(11) 0.6457(10) 0.050(3) Uani 1 1 d . . .
C22 C 0.3920(12) -0.1105(15) 0.6058(12) 0.081(5) Uani 1 1 d . . .
H22A H 0.4646 -0.0967 0.6530 0.122 Uiso 1 1 calc R . .
H22B H 0.3981 -0.0596 0.5440 0.122 Uiso 1 1 calc R . .
H22C H 0.3769 -0.2226 0.5945 0.122 Uiso 1 1 calc R . .
O31 O 0.1210(7) 0.2924(9) 0.6035(5) 0.057(2) Uani 1 1 d . . .
O32 O 0.2188(6) 0.3153(8) 0.7562(5) 0.0471(17) Uani 1 1 d . . .
C31 C 0.1837(8) 0.3629(10) 0.6711(7) 0.036(2) Uani 1 1 d . . .
C32 C 0.2231(9) 0.5261(11) 0.6503(8) 0.045(2) Uani 1 1 d . . .
H32A H 0.2606 0.5757 0.7117 0.067 Uiso 1 1 calc R . .
H32B H 0.1560 0.5887 0.6198 0.067 Uiso 1 1 calc R . .
H32C H 0.2781 0.5196 0.6060 0.067 Uiso 1 1 calc R . .
C1 C 0.501(2) 0.562(2) 0.4674(13) 0.071(7) Uiso 0.50 1 d PGD A -1
C2 C 0.4271(18) 0.438(3) 0.4338(12) 0.14(3) Uiso 0.50 1 d PG A -1
H2A H 0.3860 0.4370 0.3681 0.167 Uiso 0.50 1 calc PR A -1
C3 C 0.4139(19) 0.315(2) 0.4964(16) 0.080(8) Uiso 0.50 1 d PG A -1
H3A H 0.3637 0.2307 0.4734 0.096 Uiso 0.50 1 calc PR A -1
C4 C 0.474(2) 0.317(2) 0.5925(15) 0.087(19) Uiso 0.50 1 d PG A -1
H4A H 0.4650 0.2331 0.6352 0.104 Uiso 0.50 1 calc PR A -1
C5 C 0.5475(19) 0.441(3) 0.6260(11) 0.109(12) Uiso 0.50 1 d PG A -1
H5A H 0.5887 0.4420 0.6917 0.130 Uiso 0.50 1 calc PR A -1
C6 C 0.5608(16) 0.564(2) 0.5635(13) 0.058(10) Uiso 0.50 1 d PG A -1
H6A H 0.6110 0.6483 0.5864 0.069 Uiso 0.50 1 calc PR A -1
C7 C 0.526(5) 0.697(5) 0.409(4) 0.16(4) Uiso 0.50 1 d PD A -1
H7A H 0.5525 0.6595 0.3508 0.234 Uiso 0.50 1 calc PR A -1
H7B H 0.5873 0.7609 0.4486 0.234 Uiso 0.50 1 calc PR A -1
H7C H 0.4565 0.7607 0.3898 0.234 Uiso 0.50 1 calc PR A -1

loop_
_atom_site_aniso_label
_atom_site_aniso_U_11
_atom_site_aniso_U_22
_atom_site_aniso_U_33
_atom_site_aniso_U_23
_atom_site_aniso_U_13
_atom_site_aniso_U_12
Pd1 0.0530(5) 0.0252(4) 0.0338(4) -0.0053(3) 0.0175(3) -0.0114(3)
Pd2 0.0457(4) 0.0178(4) 0.0416(4) 0.0026(3) 0.0118(3) 0.0007(3)
N1 0.063(5) 0.014(3) 0.029(4) 0.000(3) 0.007(3) -0.001(3)
O1 0.096(6) 0.019(3) 0.040(4) -0.002(3) 0.013(4) -0.004(3)
O11 0.064(5) 0.025(3) 0.046(4) 0.004(3) 0.023(3) 0.008(3)
O12 0.057(4) 0.023(3) 0.055(4) 0.009(3) 0.021(3) 0.009(3)
C11 0.053(6) 0.028(5) 0.041(5) -0.002(4) 0.012(5) -0.001(4)
C12 0.078(8) 0.023(5) 0.050(6) -0.002(4) 0.018(6) 0.004(5)
O21 0.057(5) 0.063(5) 0.072(5) -0.031(4) 0.037(4) -0.023(4)
O22 0.054(5) 0.048(5) 0.069(5) 0.004(4) 0.026(4) 0.006(4)
C21 0.051(7) 0.014(4) 0.092(9) -0.013(5) 0.034(7) -0.009(4)
C22 0.075(9) 0.050(7) 0.135(13) -0.025(8) 0.060(9) 0.000(7)
O31 0.077(5) 0.046(5) 0.048(4) 0.005(3) 0.015(4) -0.031(4)
O32 0.067(5) 0.029(3) 0.047(4) -0.001(3) 0.015(4) -0.010(3)
C31 0.044(5) 0.021(4) 0.045(6) 0.000(4) 0.015(4) -0.004(4)
C32 0.062(6) 0.023(5) 0.051(6) 0.002(4) 0.019(5) -0.011(4)

loop_
_atom_type_symbol
_atom_type_description
_atom_type_scat_dispersion_real
_atom_type_scat_dispersion_imag
_atom_type_scat_source
C C 0.0033 0.0016 'International Tables Vol C Tables 4.2.6.8 and 6.1.1.4'
H H 0.0000 0.0000 'International Tables Vol C Tables 4.2.6.8 and 6.1.1.4'
N N 0.0061 0.0033 'International Tables Vol C Tables 4.2.6.8 and 6.1.1.4'
O O 0.0106 0.0060 'International Tables Vol C Tables 4.2.6.8 and 6.1.1.4'
Pd Pd -0.9988 1.0072 'International Tables Vol C Tables 4.2.6.8 and 6.1.1.4'

loop_
_geom_angle_atom_site_label_1
_geom_angle_atom_site_label_2
_geom_angle_atom_site_label_3
_geom_angle
_geom_angle_site_symmetry_1
_geom_angle_site_symmetry_3
N1 Pd1 O12 95.7(3) 2_556 2_556
N1 Pd1 O31 89.1(3) 2_556 .
O12 Pd1 O31 175.2(3) 2_556 .
N1 Pd1 O21 171.7(3) 2_556 .
O12 Pd1 O21 84.9(3) 2_556 .
O31 Pd1 O21 90.4(3) . .
N1 Pd1 Pd2 109.4(2) 2_556 .
O12 Pd1 Pd2 98.0(2) 2_556 .
O31 Pd1 Pd2 80.5(2) . .
O21 Pd1 Pd2 78.6(2) . .
N1 Pd1 Pd2 30.1(2) 2_556 2_556
O12 Pd1 Pd2 72.14(19) 2_556 2_556
O31 Pd1 Pd2 112.4(2) . 2_556
O21 Pd1 Pd2 154.7(2) . 2_556
Pd2 Pd1 Pd2 93.99(3) . 2_556
N1 Pd1 Pd1 92.0(2) 2_556 3_556
O12 Pd1 Pd1 67.7(2) 2_556 3_556
O31 Pd1 Pd1 112.1(2) . 3_556
O21 Pd1 Pd1 80.6(2) . 3_556
Pd2 Pd1 Pd1 155.69(4) . 3_556
Pd2 Pd1 Pd1 99.60(4) 2_556 3_556
N1 Pd2 O11 94.8(3) . .
N1 Pd2 O22 174.0(3) . .
O11 Pd2 O22 85.3(3) . .
N1 Pd2 O32 89.4(3) . .
O11 Pd2 O32 174.9(3) . .
O22 Pd2 O32 90.2(3) . .
N1 Pd2 Pd1 104.2(2) . .
O11 Pd2 Pd1 101.8(2) . .
O22 Pd2 Pd1 81.6(2) . .
O32 Pd2 Pd1 79.8(2) . .
O1 N1 Pd1 120.5(7) . 2_556
O1 N1 Pd2 119.5(7) . .
Pd1 N1 Pd2 119.9(4) 2_556 .
C11 O11 Pd2 128.4(6) . .
C11 O12 Pd1 133.1(6) . 2_556
O11 C11 O12 127.7(9) . .
O11 C11 C12 117.1(9) . .
O12 C11 C12 115.2(9) . .
C11 C12 H12A 109.5 . .
C11 C12 H12B 109.5 . .
H12A C12 H12B 109.5 . .
C11 C12 H12C 109.5 . .
H12A C12 H12C 109.5 . .
H12B C12 H12C 109.5 . .
C21 O21 Pd1 127.7(7) . .
C21 O22 Pd2 124.6(7) . .
O22 C21 O21 126.5(10) . .
O22 C21 C22 117.2(12) . .
O21 C21 C22 116.3(12) . .
C21 C22 H22A 109.5 . .
C21 C22 H22B 109.5 . .
H22A C22 H22B 109.5 . .
C21 C22 H22C 109.5 . .
H22A C22 H22C 109.5 . .
H22B C22 H22C 109.5 . .
C31 O31 Pd1 126.2(6) . .
C31 O32 Pd2 125.3(6) . .
O31 C31 O32 127.4(8) . .
O31 C31 C32 117.5(9) . .
O32 C31 C32 115.1(8) . .
C31 C32 H32A 109.5 . .
C31 C32 H32B 109.5 . .
H32A C32 H32B 109.5 . .
C31 C32 H32C 109.5 . .
H32A C32 H32C 109.5 . .
H32B C32 H32C 109.5 . .
C2 C1 C6 120.0 . .
C2 C1 C7 126(2) . .
C6 C1 C7 114(2) . .
C1 C2 C3 120.0 . .
C1 C2 H2A 120.0 . .
C3 C2 H2A 120.0 . .
C4 C3 C2 120.0 . .
C4 C3 H3A 120.0 . .
C2 C3 H3A 120.0 . .
C5 C4 C3 120.0 . .
C5 C4 H4A 120.0 . .
C3 C4 H4A 120.0 . .
C4 C5 C6 120.0 . .
C4 C5 H5A 120.0 . .
C6 C5 H5A 120.0 . .
C5 C6 C1 120.0 . .
C5 C6 H6A 120.0 . .
C1 C6 H6A 120.0 . .
C1 C7 H7A 109.5 . .
C1 C7 H7B 109.5 . .
H7A C7 H7B 109.5 . .
C1 C7 H7C 109.5 . .
H7A C7 H7C 109.5 . .
H7B C7 H7C 109.5 . .

loop_
_geom_bond_atom_site_label_1
_geom_bond_atom_site_label_2
_geom_bond_distance
_geom_bond_site_symmetry_2
Pd1 N1 1.913(8) 2_556
Pd1 O12 2.021(6) 2_556
Pd1 O31 2.033(7) .
Pd1 O21 2.055(8) .
Pd1 Pd2 2.9136(12) .
Pd1 Pd2 3.3142(12) 2_556
Pd1 Pd1 3.3679(15) 3_556
Pd2 N1 1.915(8) .
Pd2 O11 2.010(6) .
Pd2 O22 2.047(7) .
Pd2 O32 2.063(7) .
N1 O1 1.179(9) .
O11 C11 1.232(11) .
O12 C11 1.242(11) .
C11 C12 1.515(13) .
C12 H12A 0.9800 .
C12 H12B 0.9800 .
C12 H12C 0.9800 .
O21 C21 1.257(14) .
O22 C21 1.230(13) .
C21 C22 1.508(15) .
C22 H22A 0.9800 .
C22 H22B 0.9800 .
C22 H22C 0.9800 .
O31 C31 1.235(11) .
O32 C31 1.246(11) .
C31 C32 1.513(12) .
C32 H32A 0.9800 .
C32 H32B 0.9800 .
C32 H32C 0.9800 .
C1 C2 1.3900 .
C1 C6 1.3900 .
C1 C7 1.473(19) .
C2 C3 1.3900 .
C2 H2A 0.9500 .
C3 C4 1.3900 .
C3 H3A 0.9500 .
C4 C5 1.3900 .
C4 H4A 0.9500 .
C5 C6 1.3900 .
C5 H5A 0.9500 .
C6 H6A 0.9500 .
C7 H7A 0.9800 .
C7 H7B 0.9800 .
C7 H7C 0.9800 .
